data_7119353
loop_
_publ_author_name
Liangliang
Song
Lei
Gong
Eric
Meggers

_publ_section_title
;
 Asymmetric dual catalysis via fragmentation of a single rhodium precursor
 complex
;
_journal_name_full Chem.Commun.
_journal_page_first 7699
_journal_volume 52
_journal_year 2016
_chemical_absolute_configuration unk
_chemical_formula_moiety 'C24 H27 Br O5'
_chemical_formula_sum 'C24 H27 Br O5'
_chemical_formula_weight 475.37
_chemical_name_systematic S8a
_space_group_IT_number 4
_symmetry_cell_setting monoclinic
_symmetry_space_group_name_Hall 'P 2yb'
_symmetry_space_group_name_H-M 'P 1 21 1'
_atom_sites_solution_hydrogens geom
_atom_sites_solution_primary direct
_atom_sites_solution_secondary difmap
_audit_creation_method SHELXL-97
_audit_update_record
;
2016-03-09 deposited with the CCDC.
2016-05-24 downloaded from the CCDC.
;
_cell_angle_alpha 90.00
_cell_angle_beta 108.485(4)
_cell_angle_gamma 90.00
_cell_formula_units_Z 2
_cell_length_a 11.882(3)
_cell_length_b 6.1817(15)
_cell_length_c 15.840(4)
_cell_measurement_reflns_used 4287
_cell_measurement_temperature 203(2)
_cell_measurement_theta_max 26.0
_cell_measurement_theta_min 3.2
_cell_volume 1103.4(5)
_computing_molecular_graphics 'Olex2 (Dolomanov et al., 2009)'
_computing_publication_material 'Olex2 (Dolomanov et al., 2009)'
_computing_structure_refinement 'SHELXL-97 (Sheldrick, 1997)'
_computing_structure_solution 'SHELXS-97 (Sheldrick, 1990)'
_diffrn_ambient_temperature 203(2)
_diffrn_measured_fraction_theta_full 0.981
_diffrn_measured_fraction_theta_max 0.981
_diffrn_measurement_device_type 'SuperNova, Dual'
_diffrn_radiation_monochromator graphite
_diffrn_radiation_source 'fine-focus sealed tube'
_diffrn_radiation_type MoK\a
_diffrn_radiation_wavelength 0.71073
_diffrn_reflns_av_R_equivalents 0.0198
_diffrn_reflns_av_sigmaI/netI 0.0465
_diffrn_reflns_limit_h_max 14
_diffrn_reflns_limit_h_min -14
_diffrn_reflns_limit_k_max 7
_diffrn_reflns_limit_k_min -7
_diffrn_reflns_limit_l_max 19
_diffrn_reflns_limit_l_min -19
_diffrn_reflns_number 8155
_diffrn_reflns_theta_full 26.00
_diffrn_reflns_theta_max 26.00
_diffrn_reflns_theta_min 1.36
_exptl_absorpt_coefficient_mu 1.895
_exptl_absorpt_correction_T_max 0.7514
_exptl_absorpt_correction_T_min 0.6002
_exptl_absorpt_correction_type multi-scan
_exptl_crystal_colour colorless
_exptl_crystal_density_diffrn 1.431
_exptl_crystal_density_method 'not measured'
_exptl_crystal_description block
_exptl_crystal_F_000 492
_exptl_crystal_size_max 0.30
_exptl_crystal_size_mid 0.22
_exptl_crystal_size_min 0.16
_refine_diff_density_max 0.438
_refine_diff_density_min -0.209
_refine_diff_density_rms 0.051
_refine_ls_abs_structure_details 'Flack H D (1983), Acta Cryst. A39, 876-881'
_refine_ls_abs_structure_Flack 0.031(8)
_refine_ls_extinction_method none
_refine_ls_goodness_of_fit_ref 1.013
_refine_ls_hydrogen_treatment constr
_refine_ls_matrix_type full
_refine_ls_number_parameters 271
_refine_ls_number_reflns 4165
_refine_ls_number_restraints 1
_refine_ls_restrained_S_all 1.013
_refine_ls_R_factor_all 0.0367
_refine_ls_R_factor_gt 0.0331
_refine_ls_shift/su_max 0.001
_refine_ls_shift/su_mean 0.000
_refine_ls_structure_factor_coef Fsqd
_refine_ls_weighting_details 'calc w=1/[\s^2^(Fo^2^)+(0.0470P)^2^+0.0000P] where P=(Fo^2^+2Fc^2^)/3'
_refine_ls_weighting_scheme calc
_refine_ls_wR_factor_gt 0.0860
_refine_ls_wR_factor_ref 0.0871
_reflns_number_gt 3791
_reflns_number_total 4165
_reflns_threshold_expression >2sigma(I)
_cod_data_source_file c6cc03157a2.cif
_cod_data_source_block sllm
_cod_original_sg_symbol_H-M P2(1)
_cod_database_code 7119353

loop_
_symmetry_equiv_pos_as_xyz
'x, y, z'
'-x, y+1/2, -z'

loop_
_atom_site_label
_atom_site_type_symbol
_atom_site_fract_x
_atom_site_fract_y
_atom_site_fract_z
_atom_site_U_iso_or_equiv
_atom_site_adp_type
_atom_site_occupancy
_atom_site_symmetry_multiplicity
_atom_site_calc_flag
_atom_site_refinement_flags
_atom_site_disorder_assembly
_atom_site_disorder_group
Br1 Br 0.50363(3) 1.09477(8) 0.37545(2) 0.05864(12) Uani 1 1 d . . .
O1 O 0.02199(17) 0.3406(4) 0.69338(13) 0.0450(5) Uani 1 1 d . . .
O2 O 0.08766(14) 0.4972(3) 0.82692(10) 0.0277(4) Uani 1 1 d . . .
O3 O 0.1941(2) 0.6654(3) 0.63614(13) 0.0475(5) Uani 1 1 d . . .
O4 O 0.16689(17) 0.4103(3) 0.53320(11) 0.0387(4) Uani 1 1 d . . .
O5 O 0.23353(18) 0.1702(3) 0.97843(13) 0.0441(5) Uani 1 1 d . . .
C1 C 0.1000(2) 0.3956(4) 0.75719(16) 0.0284(5) Uani 1 1 d . . .
C2 C 0.2297(2) 0.3573(4) 0.77008(15) 0.0267(5) Uani 1 1 d . . .
H2A H 0.2734 0.4929 0.7923 0.032 Uiso 1 1 calc R . .
C3 C 0.2454(2) 0.3030(4) 0.68096(16) 0.0330(6) Uani 1 1 d . . .
H3A H 0.3297 0.2787 0.6889 0.040 Uiso 1 1 calc R . .
H3B H 0.2021 0.1698 0.6574 0.040 Uiso 1 1 calc R . .
C4 C 0.2003(2) 0.4825(5) 0.61710(17) 0.0337(6) Uani 1 1 d . . .
C5 C -0.0310(2) 0.5363(4) 0.83553(17) 0.0317(6) Uani 1 1 d . . .
C6 C -0.0900(3) 0.3229(5) 0.8367(2) 0.0457(7) Uani 1 1 d . . .
H6A H -0.0406 0.2353 0.8852 0.069 Uiso 1 1 calc R . .
H6B H -0.1012 0.2488 0.7807 0.069 Uiso 1 1 calc R . .
H6C H -0.1665 0.3463 0.8451 0.069 Uiso 1 1 calc R . .
C7 C -0.1024(3) 0.6817(5) 0.7618(2) 0.0431(7) Uani 1 1 d . . .
H7A H -0.0606 0.8174 0.7639 0.065 Uiso 1 1 calc R . .
H7B H -0.1791 0.7096 0.7692 0.065 Uiso 1 1 calc R . .
H7C H -0.1137 0.6120 0.7049 0.065 Uiso 1 1 calc R . .
C8 C 0.0000(3) 0.6461(5) 0.92406(18) 0.0424(7) Uani 1 1 d . . .
H8A H 0.0459 0.5483 0.9700 0.064 Uiso 1 1 calc R . .
H8B H -0.0722 0.6864 0.9363 0.064 Uiso 1 1 calc R . .
H8C H 0.0464 0.7748 0.9233 0.064 Uiso 1 1 calc R . .
C9 C 0.1193(2) 0.5718(6) 0.46451(16) 0.0430(6) Uani 1 1 d . . .
H9A H 0.0681 0.6712 0.4839 0.052 Uiso 1 1 calc R . .
H9B H 0.0704 0.4999 0.4101 0.052 Uiso 1 1 calc R . .
C10 C 0.2149(2) 0.6977(5) 0.44462(17) 0.0368(6) Uani 1 1 d . . .
C11 C 0.2427(3) 0.9043(5) 0.47626(18) 0.0411(6) Uani 1 1 d . . .
H11A H 0.2009 0.9667 0.5116 0.049 Uiso 1 1 calc R . .
C12 C 0.3294(2) 1.0212(5) 0.45768(18) 0.0410(7) Uani 1 1 d . . .
H12A H 0.3486 1.1616 0.4805 0.049 Uiso 1 1 calc R . .
C13 C 0.3878(2) 0.9281(5) 0.40484(18) 0.0401(6) Uani 1 1 d . . .
C14 C 0.3645(3) 0.7241(5) 0.37307(18) 0.0417(6) Uani 1 1 d . . .
H14A H 0.4069 0.6631 0.3380 0.050 Uiso 1 1 calc R . .
C15 C 0.2774(2) 0.6075(6) 0.39312(16) 0.0416(6) Uani 1 1 d . . .
H15A H 0.2603 0.4656 0.3716 0.050 Uiso 1 1 calc R . .
C16 C 0.2780(2) 0.1791(4) 0.84083(16) 0.0277(5) Uani 1 1 d . . .
C17 C 0.2741(2) 0.2646(4) 0.93013(16) 0.0325(6) Uani 1 1 d . . .
H17A H 0.3064 0.4024 0.9480 0.039 Uiso 1 1 calc R . .
C18 C 0.2031(2) -0.0238(4) 0.81922(19) 0.0371(6) Uani 1 1 d . . .
H18A H 0.2359 -0.1317 0.8648 0.056 Uiso 1 1 calc R . .
H18B H 0.2029 -0.0796 0.7619 0.056 Uiso 1 1 calc R . .
H18C H 0.1225 0.0099 0.8170 0.056 Uiso 1 1 calc R . .
C19 C 0.4087(2) 0.1374(4) 0.85246(15) 0.0289(5) Uani 1 1 d . . .
C20 C 0.4924(2) 0.2973(5) 0.88578(19) 0.0399(7) Uani 1 1 d . . .
H20A H 0.4688 0.4331 0.9009 0.048 Uiso 1 1 calc R . .
C21 C 0.6102(3) 0.2582(6) 0.8968(2) 0.0463(7) Uani 1 1 d . . .
H21A H 0.6664 0.3681 0.9194 0.056 Uiso 1 1 calc R . .
C22 C 0.6464(2) 0.0640(5) 0.87551(18) 0.0422(7) Uani 1 1 d . . .
H22A H 0.7273 0.0377 0.8844 0.051 Uiso 1 1 calc R . .
C23 C 0.5639(3) -0.0933(5) 0.8409(2) 0.0432(7) Uani 1 1 d . . .
H23A H 0.5876 -0.2275 0.8244 0.052 Uiso 1 1 calc R . .
C24 C 0.4472(2) -0.0560(5) 0.83024(18) 0.0372(6) Uani 1 1 d . . .
H24A H 0.3917 -0.1665 0.8070 0.045 Uiso 1 1 calc R . .

loop_
_atom_site_aniso_label
_atom_site_aniso_U_11
_atom_site_aniso_U_22
_atom_site_aniso_U_33
_atom_site_aniso_U_23
_atom_site_aniso_U_13
_atom_site_aniso_U_12
Br1 0.05308(18) 0.0667(2) 0.05750(19) 0.00309(18) 0.01950(13) -0.00907(17)
O1 0.0328(9) 0.0641(14) 0.0346(10) -0.0192(10) 0.0055(8) -0.0028(9)
O2 0.0281(8) 0.0305(8) 0.0249(8) -0.0026(7) 0.0089(7) -0.0006(7)
O3 0.0769(15) 0.0360(11) 0.0316(10) 0.0006(8) 0.0199(10) 0.0085(10)
O4 0.0526(12) 0.0367(10) 0.0257(9) 0.0007(7) 0.0109(8) 0.0021(9)
O5 0.0526(12) 0.0501(12) 0.0344(10) 0.0086(8) 0.0206(9) 0.0015(9)
C1 0.0310(12) 0.0284(12) 0.0260(12) -0.0015(10) 0.0092(10) -0.0021(10)
C2 0.0288(12) 0.0272(12) 0.0251(11) -0.0017(10) 0.0102(9) -0.0018(9)
C3 0.0414(14) 0.0346(14) 0.0260(12) 0.0005(10) 0.0150(11) 0.0047(11)
C4 0.0372(15) 0.0355(16) 0.0327(13) -0.0014(12) 0.0172(11) 0.0038(11)
C5 0.0272(12) 0.0357(16) 0.0350(12) 0.0001(10) 0.0139(10) 0.0003(9)
C6 0.0497(17) 0.0412(16) 0.0555(17) 0.0002(14) 0.0295(15) -0.0093(13)
C7 0.0358(15) 0.0460(16) 0.0466(16) 0.0041(13) 0.0115(13) 0.0068(12)
C8 0.0466(15) 0.0474(19) 0.0396(14) -0.0082(12) 0.0228(12) -0.0003(12)
C9 0.0459(14) 0.0486(16) 0.0290(12) 0.0057(14) 0.0039(10) 0.0027(15)
C10 0.0389(15) 0.0392(15) 0.0270(13) 0.0042(11) 0.0028(11) 0.0065(11)
C11 0.0497(16) 0.0426(16) 0.0306(13) 0.0030(12) 0.0122(12) 0.0115(13)
C12 0.0478(16) 0.0356(15) 0.0361(14) -0.0003(11) 0.0085(12) 0.0055(11)
C13 0.0379(15) 0.0480(17) 0.0301(13) 0.0049(12) 0.0045(11) -0.0015(13)
C14 0.0449(16) 0.0460(17) 0.0337(13) -0.0063(12) 0.0119(12) 0.0054(13)
C15 0.0507(14) 0.0391(14) 0.0296(11) -0.0055(13) 0.0050(10) 0.0038(15)
C16 0.0348(13) 0.0232(11) 0.0277(12) 0.0005(9) 0.0135(10) -0.0041(9)
C17 0.0377(14) 0.0323(13) 0.0283(12) 0.0008(11) 0.0117(11) -0.0008(11)
C18 0.0389(15) 0.0281(13) 0.0449(15) -0.0005(12) 0.0140(12) -0.0084(11)
C19 0.0312(12) 0.0305(15) 0.0231(10) 0.0027(9) 0.0060(9) -0.0035(10)
C20 0.0373(15) 0.0322(15) 0.0500(17) -0.0096(12) 0.0134(13) -0.0060(11)
C21 0.0318(15) 0.0473(17) 0.0561(18) -0.0054(14) 0.0086(14) -0.0107(13)
C22 0.0320(13) 0.0485(19) 0.0466(14) 0.0053(15) 0.0130(11) 0.0029(14)
C23 0.0449(17) 0.0339(15) 0.0491(17) 0.0017(12) 0.0126(13) 0.0082(12)
C24 0.0391(15) 0.0296(13) 0.0423(15) -0.0050(12) 0.0120(12) -0.0058(11)

loop_
_atom_type_symbol
_atom_type_description
_atom_type_scat_dispersion_real
_atom_type_scat_dispersion_imag
_atom_type_scat_source
C C 0.0033 0.0016 'International Tables Vol C Tables 4.2.6.8 and 6.1.1.4'
H H 0.0000 0.0000 'International Tables Vol C Tables 4.2.6.8 and 6.1.1.4'
Br Br -0.2901 2.4595 'International Tables Vol C Tables 4.2.6.8 and 6.1.1.4'
O O 0.0106 0.0060 'International Tables Vol C Tables 4.2.6.8 and 6.1.1.4'

loop_
_geom_angle_atom_site_label_1
_geom_angle_atom_site_label_2
_geom_angle_atom_site_label_3
_geom_angle
_geom_angle_site_symmetry_1
_geom_angle_site_symmetry_3
C1 O2 C5 121.18(18) . .
C4 O4 C9 116.0(2) . .
O1 C1 O2 125.9(2) . .
O1 C1 C2 124.1(2) . .
O2 C1 C2 110.0(2) . .
C1 C2 C3 109.3(2) . .
C1 C2 C16 109.8(2) . .
C3 C2 C16 112.9(2) . .
C1 C2 H2A 108.3 . .
C3 C2 H2A 108.3 . .
C16 C2 H2A 108.3 . .
C4 C3 C2 110.1(2) . .
C4 C3 H3A 109.6 . .
C2 C3 H3A 109.6 . .
C4 C3 H3B 109.6 . .
C2 C3 H3B 109.6 . .
H3A C3 H3B 108.2 . .
O3 C4 O4 123.5(3) . .
O3 C4 C3 125.6(3) . .
O4 C4 C3 110.9(2) . .
O2 C5 C8 101.67(19) . .
O2 C5 C6 108.8(2) . .
C8 C5 C6 111.4(2) . .
O2 C5 C7 110.3(2) . .
C8 C5 C7 111.5(2) . .
C6 C5 C7 112.6(2) . .
C5 C6 H6A 109.5 . .
C5 C6 H6B 109.5 . .
H6A C6 H6B 109.5 . .
C5 C6 H6C 109.5 . .
H6A C6 H6C 109.5 . .
H6B C6 H6C 109.5 . .
C5 C7 H7A 109.5 . .
C5 C7 H7B 109.5 . .
H7A C7 H7B 109.5 . .
C5 C7 H7C 109.5 . .
H7A C7 H7C 109.5 . .
H7B C7 H7C 109.5 . .
C5 C8 H8A 109.5 . .
C5 C8 H8B 109.5 . .
H8A C8 H8B 109.5 . .
C5 C8 H8C 109.5 . .
H8A C8 H8C 109.5 . .
H8B C8 H8C 109.5 . .
O4 C9 C10 112.0(2) . .
O4 C9 H9A 109.2 . .
C10 C9 H9A 109.2 . .
O4 C9 H9B 109.2 . .
C10 C9 H9B 109.2 . .
H9A C9 H9B 107.9 . .
C11 C10 C15 118.6(3) . .
C11 C10 C9 121.3(3) . .
C15 C10 C9 120.1(3) . .
C12 C11 C10 121.6(3) . .
C12 C11 H11A 119.2 . .
C10 C11 H11A 119.2 . .
C11 C12 C13 118.2(3) . .
C11 C12 H12A 120.9 . .
C13 C12 H12A 120.9 . .
C14 C13 C12 122.3(3) . .
C14 C13 Br1 119.7(2) . .
C12 C13 Br1 118.0(2) . .
C13 C14 C15 118.8(3) . .
C13 C14 H14A 120.6 . .
C15 C14 H14A 120.6 . .
C14 C15 C10 120.5(3) . .
C14 C15 H15A 119.7 . .
C10 C15 H15A 119.7 . .
C18 C16 C17 108.0(2) . .
C18 C16 C19 113.0(2) . .
C17 C16 C19 106.0(2) . .
C18 C16 C2 111.7(2) . .
C17 C16 C2 108.18(19) . .
C19 C16 C2 109.69(19) . .
O5 C17 C16 124.6(2) . .
O5 C17 H17A 117.7 . .
C16 C17 H17A 117.7 . .
C16 C18 H18A 109.5 . .
C16 C18 H18B 109.5 . .
H18A C18 H18B 109.5 . .
C16 C18 H18C 109.5 . .
H18A C18 H18C 109.5 . .
H18B C18 H18C 109.5 . .
C24 C19 C20 117.7(2) . .
C24 C19 C16 121.9(2) . .
C20 C19 C16 120.4(2) . .
C21 C20 C19 120.2(3) . .
C21 C20 H20A 119.9 . .
C19 C20 H20A 119.9 . .
C22 C21 C20 121.0(3) . .
C22 C21 H21A 119.5 . .
C20 C21 H21A 119.5 . .
C21 C22 C23 119.1(3) . .
C21 C22 H22A 120.4 . .
C23 C22 H22A 120.4 . .
C24 C23 C22 120.1(3) . .
C24 C23 H23A 119.9 . .
C22 C23 H23A 119.9 . .
C23 C24 C19 121.9(3) . .
C23 C24 H24A 119.1 . .
C19 C24 H24A 119.1 . .

loop_
_geom_bond_atom_site_label_1
_geom_bond_atom_site_label_2
_geom_bond_distance
_geom_bond_site_symmetry_2
Br1 C13 1.892(3) .
O1 C1 1.184(3) .
O2 C1 1.319(3) .
O2 C5 1.478(3) .
O3 C4 1.179(3) .
O4 C4 1.337(3) .
O4 C9 1.453(3) .
O5 C17 1.180(3) .
C1 C2 1.508(3) .
C2 C3 1.519(3) .
C2 C16 1.546(3) .
C2 H2A 0.9900 .
C3 C4 1.483(4) .
C3 H3A 0.9800 .
C3 H3B 0.9800 .
C5 C8 1.495(4) .
C5 C6 1.497(4) .
C5 C7 1.505(4) .
C6 H6A 0.9700 .
C6 H6B 0.9700 .
C6 H6C 0.9700 .
C7 H7A 0.9700 .
C7 H7B 0.9700 .
C7 H7C 0.9700 .
C8 H8A 0.9700 .
C8 H8B 0.9700 .
C8 H8C 0.9700 .
C9 C10 1.491(4) .
C9 H9A 0.9800 .
C9 H9B 0.9800 .
C10 C11 1.373(4) .
C10 C15 1.382(4) .
C11 C12 1.365(4) .
C11 H11A 0.9400 .
C12 C13 1.371(4) .
C12 H12A 0.9400 .
C13 C14 1.353(4) .
C14 C15 1.379(4) .
C14 H14A 0.9400 .
C15 H15A 0.9400 .
C16 C18 1.512(3) .
C16 C17 1.524(3) .
C16 C19 1.527(3) .
C17 H17A 0.9400 .
C18 H18A 0.9700 .
C18 H18B 0.9700 .
C18 H18C 0.9700 .
C19 C24 1.366(4) .
C19 C20 1.383(4) .
C20 C21 1.376(4) .
C20 H20A 0.9400 .
C21 C22 1.354(5) .
C21 H21A 0.9400 .
C22 C23 1.367(4) .
C22 H22A 0.9400 .
C23 C24 1.362(4) .
C23 H23A 0.9400 .
C24 H24A 0.9400 .

loop_
_geom_torsion_atom_site_label_1
_geom_torsion_atom_site_label_2
_geom_torsion_atom_site_label_3
_geom_torsion_atom_site_label_4
_geom_torsion
_geom_torsion_site_symmetry_1
_geom_torsion_site_symmetry_2
_geom_torsion_site_symmetry_3
_geom_torsion_site_symmetry_4
C5 O2 C1 O1 5.8(4) . . . .
C5 O2 C1 C2 -174.03(19) . . . .
O1 C1 C2 C3 16.8(4) . . . .
O2 C1 C2 C3 -163.4(2) . . . .
O1 C1 C2 C16 -107.5(3) . . . .
O2 C1 C2 C16 72.3(2) . . . .
C1 C2 C3 C4 59.0(3) . . . .
C16 C2 C3 C4 -178.6(2) . . . .
C9 O4 C4 O3 -1.0(4) . . . .
C9 O4 C4 C3 179.1(2) . . . .
C2 C3 C4 O3 26.0(4) . . . .
C2 C3 C4 O4 -154.2(2) . . . .
C1 O2 C5 C8 178.2(2) . . . .
C1 O2 C5 C6 60.5(3) . . . .
C1 O2 C5 C7 -63.4(3) . . . .
C4 O4 C9 C10 80.8(3) . . . .
O4 C9 C10 C11 -103.1(3) . . . .
O4 C9 C10 C15 77.2(3) . . . .
C15 C10 C11 C12 0.3(4) . . . .
C9 C10 C11 C12 -179.4(2) . . . .
C10 C11 C12 C13 1.0(4) . . . .
C11 C12 C13 C14 -1.9(4) . . . .
C11 C12 C13 Br1 177.6(2) . . . .
C12 C13 C14 C15 1.3(4) . . . .
Br1 C13 C14 C15 -178.14(19) . . . .
C13 C14 C15 C10 0.1(4) . . . .
C11 C10 C15 C14 -0.9(4) . . . .
C9 C10 C15 C14 178.8(2) . . . .
C1 C2 C16 C18 52.8(3) . . . .
C3 C2 C16 C18 -69.4(3) . . . .
C1 C2 C16 C17 -66.0(2) . . . .
C3 C2 C16 C17 171.8(2) . . . .
C1 C2 C16 C19 178.9(2) . . . .
C3 C2 C16 C19 56.7(3) . . . .
C18 C16 C17 O5 9.7(4) . . . .
C19 C16 C17 O5 -111.6(3) . . . .
C2 C16 C17 O5 130.8(3) . . . .
C18 C16 C19 C24 10.5(3) . . . .
C17 C16 C19 C24 128.5(2) . . . .
C2 C16 C19 C24 -114.9(2) . . . .
C18 C16 C19 C20 -169.9(2) . . . .
C17 C16 C19 C20 -51.9(3) . . . .
C2 C16 C19 C20 64.7(3) . . . .
C24 C19 C20 C21 -0.9(4) . . . .
C16 C19 C20 C21 179.5(3) . . . .
C19 C20 C21 C22 -0.1(5) . . . .
C20 C21 C22 C23 1.4(5) . . . .
C21 C22 C23 C24 -1.7(5) . . . .
C22 C23 C24 C19 0.7(4) . . . .
C20 C19 C24 C23 0.6(4) . . . .
C16 C19 C24 C23 -179.8(2) . . . .
